data_6000248
loop_
_publ_author_name
'Clarke, S. J.'
'Michie, C. W.'
'Rosseinsky, M. J.'

_publ_section_title
;
 Structure of Zr2ON2 by neutron powder diffraction: The absence of
 nitride-oxide ordering
;
_journal_name_full 'Journal of Solid State Chemistry'
_journal_page_first 399
_journal_page_last 405
_journal_paper_doi 10.1006/jssc.1999.8372
_journal_volume 146
_journal_year 1999
_chemical_formula_sum 'N2 O Zr2'
_space_group_name_H-M_alt 'I a -3'
_cell_angle_alpha 90.000
_cell_angle_beta 90.000
_cell_angle_gamma 90.000
_cell_length_a 10.1394
_cell_length_b 10.1394
_cell_length_c 10.1394
_cell_volume 1042.41
_cod_database_code 6000248

loop_
_atom_site_label
_atom_site_fract_x
_atom_site_fract_y
_atom_site_fract_z
? ? ? ?
